data_1557659
loop_
_publ_author_name
'Karim, Suhana'
'Chakraborty, Aratrika'
'Samanta, Debabrata'
'Zangrando, Ennio'
'Ghosh, Totan'
'Das, Debasis'

_publ_section_title
;
 A dinuclear iron complex as an efficient electrocatalyst for homogeneous
 water oxidation reaction
;
_journal_issue 9
_journal_name_full 'Catalysis Science &amp; Technology'
_journal_page_first 2830
_journal_page_last 2837
_journal_paper_doi 10.1039/D0CY00011F
_journal_volume 10
_journal_year 2020
_chemical_formula_moiety 'C32 H34 Cl2 Fe2 N6 O7, 2(Cl), 3(H2 O)'
_chemical_formula_sum 'C32 H40 Cl4 Fe2 N6 O10'
_chemical_formula_weight 922.20
_space_group_crystal_system monoclinic
_space_group_IT_number 14
_space_group_name_Hall '-P 2ybc'
_space_group_name_H-M_alt 'P 1 21/c 1'
_atom_sites_solution_hydrogens mixed
_audit_creation_method SHELXL-2018/3
_audit_update_record
;
2020-03-09 deposited with the CCDC.	2020-03-25 downloaded from the CCDC.
;
_cell_angle_alpha 90
_cell_angle_beta 102.136(2)
_cell_angle_gamma 90
_cell_formula_units_Z 2
_cell_length_a 11.8719(6)
_cell_length_b 16.9617(8)
_cell_length_c 9.4064(5)
_cell_measurement_reflns_used 4146
_cell_measurement_temperature 125(2)
_cell_measurement_theta_max 25.71
_cell_measurement_theta_min 2.65
_cell_volume 1851.81(16)
_computing_cell_refinement 'Bruker SAINT'
_computing_data_collection 'Bruker APEX2'
_computing_data_reduction 'Bruker SAINT'
_computing_structure_refinement 'SHELXL-2018/3 (Sheldrick, 2018)'
_computing_structure_solution 'SHELXS-97 (Sheldrick 2008)'
_diffrn_ambient_temperature 125(2)
_diffrn_measured_fraction_theta_full 0.999
_diffrn_measured_fraction_theta_max 0.999
_diffrn_measurement_device_type 'BRUKER SMART APEX CCD DIFFRACTOMETER'
_diffrn_measurement_method 'OMEGA-PHI SCAN'
_diffrn_radiation_monochromator graphite
_diffrn_radiation_source 'fine-focus sealed tube'
_diffrn_radiation_type MoK\a
_diffrn_radiation_wavelength 0.71073
_diffrn_reflns_av_R_equivalents 0.0804
_diffrn_reflns_av_unetI/netI 0.0569
_diffrn_reflns_Laue_measured_fraction_full 0.999
_diffrn_reflns_Laue_measured_fraction_max 0.999
_diffrn_reflns_limit_h_max 14
_diffrn_reflns_limit_h_min -14
_diffrn_reflns_limit_k_max 17
_diffrn_reflns_limit_k_min -21
_diffrn_reflns_limit_l_max 11
_diffrn_reflns_limit_l_min -11
_diffrn_reflns_number 20605
_diffrn_reflns_point_group_measured_fraction_full 0.999
_diffrn_reflns_point_group_measured_fraction_max 0.999
_diffrn_reflns_theta_full 25.242
_diffrn_reflns_theta_max 26.388
_diffrn_reflns_theta_min 2.519
_exptl_absorpt_coefficient_mu 1.137
_exptl_absorpt_correction_T_max 0.883
_exptl_absorpt_correction_T_min 0.804
_exptl_absorpt_correction_type multi-scan
_exptl_absorpt_process_details 'BRUKER SADABS'
_exptl_crystal_colour brown
_exptl_crystal_density_diffrn 1.654
_exptl_crystal_description block
_exptl_crystal_F_000 948
_exptl_crystal_size_max 0.363
_exptl_crystal_size_mid 0.260
_exptl_crystal_size_min 0.250
_refine_diff_density_max 0.838
_refine_diff_density_min -0.713
_refine_diff_density_rms 0.092
_refine_ls_extinction_method none
_refine_ls_goodness_of_fit_ref 1.040
_refine_ls_hydrogen_treatment mixed
_refine_ls_matrix_type full
_refine_ls_number_parameters 259
_refine_ls_number_reflns 3781
_refine_ls_number_restraints 10
_refine_ls_restrained_S_all 1.056
_refine_ls_R_factor_all 0.0639
_refine_ls_R_factor_gt 0.0487
_refine_ls_shift/su_max 0.035
_refine_ls_shift/su_mean 0.001
_refine_ls_structure_factor_coef Fsqd
_refine_ls_weighting_details 'w=1/[\s^2^(Fo^2^)+(0.0332P)^2^+5.1614P] where P=(Fo^2^+2Fc^2^)/3'
_refine_ls_weighting_scheme calc
_refine_ls_wR_factor_gt 0.1100
_refine_ls_wR_factor_ref 0.1185
_reflns_Friedel_coverage 0.000
_reflns_number_gt 3083
_reflns_number_total 3781
_reflns_threshold_expression 'I > 2\s(I)'
_cod_data_source_file d0cy00011f2.cif
_cod_data_source_block shelx_CCDC1
_cod_depositor_comments
;
The following automatic conversions were performed:

data item '_exptl_absorpt_correction_type' value 'MULTI-SCAN' was
changed to 'multi-scan' in accordance with the
/home/data/users/saulius/crontab/automatic-downloads/rss-feeds/RSC/lib/dictionaries/cif_core.dic
dictionary named 'cif_core.dic' version 2.4.2 last updated on
2011-04-26.

Automatic conversion script
Id: cif_fix_values 7556 2019-12-06 15:28:31Z antanas 

 Adding full bibliography for 1557658--1557659.cif.

 Adding full bibliography for 1557658--1557659.cif.
;
_cod_original_sg_symbol_H-M 'P 21/c'
_cod_database_code 1557659
_shelx_shelxl_version_number 2018/3
_shelx_space_group_comment
;
The symmetry employed for this shelxl refinement is uniquely defined
by the following loop, which should always be used as a source of
symmetry information in preference to the above space-group names.
They are only intended as comments.
;

loop_
_space_group_symop_operation_xyz
'x, y, z'
'-x, y+1/2, -z+1/2'
'-x, -y, -z'
'x, -y-1/2, z-1/2'

loop_
_atom_site_label
_atom_site_type_symbol
_atom_site_fract_x
_atom_site_fract_y
_atom_site_fract_z
_atom_site_U_iso_or_equiv
_atom_site_adp_type
_atom_site_occupancy
_atom_site_site_symmetry_order
_atom_site_calc_flag
_atom_site_refinement_flags_posn
_atom_site_refinement_flags_adp
_atom_site_refinement_flags_occupancy
_atom_site_disorder_assembly
_atom_site_disorder_group
Fe Fe 0.40697(4) 0.41906(3) 0.51315(5) 0.01599(14) Uani 1 1 d . . . . .
Cl1 Cl 0.37827(8) 0.36745(5) 0.28452(9) 0.0238(2) Uani 1 1 d . . . . .
N1 N 0.5531(2) 0.35586(17) 0.6318(3) 0.0180(6) Uani 1 1 d . . . . .
N2 N 0.2594(2) 0.49412(18) 0.4989(3) 0.0209(6) Uani 1 1 d . . . . .
N3 N 0.3982(2) 0.44142(17) 0.7424(3) 0.0164(6) Uani 1 1 d . . . . .
O1 O 0.4946(2) 0.39142(15) 0.9665(2) 0.0214(5) Uani 1 1 d . . . . .
O2 O 0.3042(2) 0.51944(16) 0.8817(3) 0.0247(6) Uani 1 1 d . . . . .
O3 O 0.3011(2) 0.32541(15) 0.5689(3) 0.0206(6) Uani 1 1 d . . . . .
H3A H 0.261(4) 0.306(3) 0.511(5) 0.025 Uiso 1 1 d . U . . .
O4 O 0.500000 0.500000 0.500000 0.0212(8) Uani 1 2 d S . P . .
C1 C 0.6200(3) 0.3078(2) 0.5715(4) 0.0216(8) Uani 1 1 d . . . . .
H1 H 0.592734 0.291016 0.474049 0.026 Uiso 1 1 calc R U . . .
C2 C 0.7260(3) 0.2820(2) 0.6446(4) 0.0252(8) Uani 1 1 d . . . . .
H2 H 0.770741 0.247645 0.598906 0.030 Uiso 1 1 calc R U . . .
C3 C 0.7666(3) 0.3072(2) 0.7872(4) 0.0242(8) Uani 1 1 d . . . . .
H3 H 0.839780 0.290547 0.840546 0.029 Uiso 1 1 calc R U . . .
C4 C 0.6983(3) 0.3571(2) 0.8496(4) 0.0220(8) Uani 1 1 d . . . . .
H4 H 0.724237 0.375574 0.946290 0.026 Uiso 1 1 calc R U . . .
C5 C 0.5917(3) 0.3797(2) 0.7692(4) 0.0184(7) Uani 1 1 d . . . . .
C6 C 0.1772(3) 0.5059(2) 0.3784(4) 0.0255(8) Uani 1 1 d . . . . .
H6 H 0.180758 0.477147 0.292737 0.031 Uiso 1 1 calc R U . . .
C7 C 0.0884(3) 0.5582(2) 0.3754(5) 0.0310(9) Uani 1 1 d . . . . .
H7 H 0.031978 0.565900 0.288642 0.037 Uiso 1 1 calc R U . . .
C8 C 0.0820(3) 0.5996(3) 0.5000(5) 0.0330(10) Uani 1 1 d . . . . .
H8 H 0.021199 0.636070 0.499674 0.040 Uiso 1 1 calc R U . . .
C9 C 0.1652(3) 0.5875(2) 0.6255(5) 0.0278(8) Uani 1 1 d . . . . .
H9 H 0.161834 0.614667 0.712824 0.033 Uiso 1 1 calc R U . . .
C10 C 0.2537(3) 0.5346(2) 0.6204(4) 0.0210(8) Uani 1 1 d . . . . .
C11 C 0.3488(3) 0.5206(2) 0.7535(4) 0.0208(7) Uani 1 1 d . . . . .
H11 H 0.409827 0.561888 0.760595 0.025 Uiso 1 1 calc R U . . .
C12 C 0.5140(3) 0.4309(2) 0.8403(4) 0.0181(7) Uani 1 1 d . . . . .
H12 H 0.550787 0.483388 0.867177 0.022 Uiso 1 1 calc R U . . .
C13 C 0.2411(3) 0.3407(2) 0.6828(4) 0.0251(8) Uani 1 1 d . . . . .
H13A H 0.218026 0.290276 0.721484 0.030 Uiso 1 1 calc R U . . .
H13B H 0.170510 0.371584 0.644347 0.030 Uiso 1 1 calc R U . . .
C14 C 0.3193(3) 0.3865(2) 0.8034(4) 0.0198(7) Uani 1 1 d . . . . .
C15 C 0.4044(3) 0.3369(2) 0.9092(4) 0.0222(8) Uani 1 1 d . . . . .
H15A H 0.368715 0.315567 0.987282 0.027 Uiso 1 1 calc R U . . .
H15B H 0.433710 0.292591 0.858795 0.027 Uiso 1 1 calc R U . . .
C16 C 0.2515(3) 0.4432(2) 0.8845(4) 0.0252(8) Uani 1 1 d . . . . .
H16A H 0.169230 0.445137 0.834946 0.030 Uiso 1 1 calc R U . . .
H16B H 0.256750 0.425483 0.985996 0.030 Uiso 1 1 calc R U . . .
Cl2 Cl -0.00961(11) 0.17589(9) 0.62069(16) 0.0575(4) Uani 1 1 d . . . . .
O1W O 0.1241(3) 0.2497(2) 0.4069(3) 0.0498(9) Uani 1 1 d D . . . .
H12A H 0.081(4) 0.230(3) 0.455(5) 0.075 Uiso 1 1 d D U . . .
H11A H 0.086(4) 0.277(3) 0.342(5) 0.075 Uiso 1 1 d D U . . .
O2W O 0.000000 0.500000 0.000000 0.176(5) Uani 1 2 d DS U P . .
H20 H 0.065(7) 0.504(11) 0.057(16) 0.264 Uiso 1 1 d D U . . .

loop_
_atom_site_aniso_label
_atom_site_aniso_U_11
_atom_site_aniso_U_22
_atom_site_aniso_U_33
_atom_site_aniso_U_23
_atom_site_aniso_U_13
_atom_site_aniso_U_12
Fe 0.0176(3) 0.0162(2) 0.0142(3) -0.0001(2) 0.00346(18) -0.00075(19)
Cl1 0.0318(5) 0.0255(5) 0.0141(4) -0.0026(3) 0.0050(3) -0.0024(4)
N1 0.0200(15) 0.0180(14) 0.0159(14) 0.0006(12) 0.0034(12) -0.0002(12)
N2 0.0198(15) 0.0229(15) 0.0201(15) 0.0026(13) 0.0046(12) 0.0011(12)
N3 0.0178(14) 0.0186(14) 0.0126(14) -0.0016(12) 0.0026(11) -0.0024(11)
O1 0.0236(13) 0.0277(13) 0.0128(12) 0.0013(10) 0.0037(10) -0.0026(10)
O2 0.0251(14) 0.0309(14) 0.0198(13) -0.0058(11) 0.0084(11) -0.0004(11)
O3 0.0254(14) 0.0223(13) 0.0146(13) -0.0043(10) 0.0053(10) -0.0079(10)
O4 0.0206(18) 0.0185(17) 0.0238(19) 0.0009(15) 0.0032(14) -0.0027(14)
C1 0.0241(19) 0.0210(18) 0.0215(18) -0.0041(15) 0.0087(15) -0.0018(15)
C2 0.027(2) 0.0248(19) 0.025(2) -0.0033(16) 0.0077(16) 0.0024(15)
C3 0.0217(18) 0.0275(19) 0.0218(19) 0.0030(16) 0.0007(15) 0.0028(15)
C4 0.0236(19) 0.0250(19) 0.0174(18) -0.0009(15) 0.0040(14) -0.0006(15)
C5 0.0221(18) 0.0181(17) 0.0160(17) 0.0015(14) 0.0066(14) -0.0009(14)
C6 0.0236(19) 0.032(2) 0.0207(19) 0.0046(16) 0.0039(15) -0.0002(16)
C7 0.0196(19) 0.037(2) 0.034(2) 0.0069(19) 0.0005(17) 0.0031(17)
C8 0.022(2) 0.034(2) 0.043(3) 0.0046(19) 0.0057(18) 0.0066(17)
C9 0.0242(19) 0.026(2) 0.034(2) -0.0028(17) 0.0093(16) 0.0020(16)
C10 0.0201(18) 0.0200(18) 0.0233(19) 0.0001(15) 0.0051(14) -0.0022(14)
C11 0.0235(18) 0.0198(17) 0.0198(18) -0.0034(15) 0.0065(14) 0.0018(14)
C12 0.0192(17) 0.0191(17) 0.0155(17) -0.0004(14) 0.0027(13) -0.0025(14)
C13 0.0264(19) 0.036(2) 0.0139(17) -0.0042(16) 0.0068(15) -0.0125(17)
C14 0.0249(18) 0.0223(17) 0.0139(17) -0.0015(14) 0.0082(14) -0.0062(15)
C15 0.0245(19) 0.0250(18) 0.0171(18) 0.0014(15) 0.0045(15) -0.0030(15)
C16 0.026(2) 0.032(2) 0.0200(19) -0.0021(16) 0.0088(15) -0.0032(16)
Cl2 0.0436(7) 0.0687(9) 0.0629(9) 0.0085(7) 0.0176(6) 0.0016(6)
O1W 0.062(2) 0.067(3) 0.0269(17) -0.0213(16) 0.0238(16) -0.0248(19)
O2W 0.283(12) 0.102(7) 0.204(11) 0.041(8) 0.189(10) 0.071(9)

loop_
_atom_type_symbol
_atom_type_description
_atom_type_scat_dispersion_real
_atom_type_scat_dispersion_imag
_atom_type_scat_source
C C 0.0033 0.0016 'International Tables Vol C Tables 4.2.6.8 and 6.1.1.4'
H H 0.0000 0.0000 'International Tables Vol C Tables 4.2.6.8 and 6.1.1.4'
N N 0.0061 0.0033 'International Tables Vol C Tables 4.2.6.8 and 6.1.1.4'
O O 0.0106 0.0060 'International Tables Vol C Tables 4.2.6.8 and 6.1.1.4'
Cl Cl 0.1484 0.1585 'International Tables Vol C Tables 4.2.6.8 and 6.1.1.4'
Fe Fe 0.3463 0.8444 'International Tables Vol C Tables 4.2.6.8 and 6.1.1.4'

loop_
_geom_angle_atom_site_label_1
_geom_angle_atom_site_label_2
_geom_angle_atom_site_label_3
_geom_angle
_geom_angle_site_symmetry_1
_geom_angle_site_symmetry_3
_geom_angle_publ_flag
O4 Fe N1 88.61(8) . . ?
O4 Fe N2 92.78(8) . . ?
N1 Fe N2 152.86(11) . . ?
O4 Fe O3 170.07(7) . . ?
N1 Fe O3 87.39(11) . . ?
N2 Fe O3 86.69(11) . . ?
O4 Fe N3 95.31(8) . . ?
N1 Fe N3 77.12(11) . . ?
N2 Fe N3 75.77(11) . . ?
O3 Fe N3 74.94(10) . . ?
O4 Fe Cl1 101.66(3) . . ?
N1 Fe Cl1 104.09(8) . . ?
N2 Fe Cl1 102.16(9) . . ?
O3 Fe Cl1 88.13(7) . . ?
N3 Fe Cl1 163.00(8) . . ?
C5 N1 C1 118.5(3) . . ?
C5 N1 Fe 115.3(2) . . ?
C1 N1 Fe 124.7(2) . . ?
C6 N2 C10 118.9(3) . . ?
C6 N2 Fe 125.3(3) . . ?
C10 N2 Fe 115.8(2) . . ?
C11 N3 C12 113.1(3) . . ?
C11 N3 C14 104.3(3) . . ?
C12 N3 C14 104.8(3) . . ?
C11 N3 Fe 109.0(2) . . ?
C12 N3 Fe 110.7(2) . . ?
C14 N3 Fe 115.0(2) . . ?
C12 O1 C15 103.3(2) . . ?
C11 O2 C16 105.7(3) . . ?
C13 O3 Fe 117.2(2) . . ?
C13 O3 H3A 107(4) . . ?
Fe O3 H3A 119(4) . . ?
Fe O4 Fe 180.0 3_666 . ?
N1 C1 C2 122.9(3) . . ?
N1 C1 H1 118.6 . . ?
C2 C1 H1 118.6 . . ?
C1 C2 C3 118.6(3) . . ?
C1 C2 H2 120.7 . . ?
C3 C2 H2 120.7 . . ?
C4 C3 C2 118.7(3) . . ?
C4 C3 H3 120.7 . . ?
C2 C3 H3 120.7 . . ?
C3 C4 C5 119.1(3) . . ?
C3 C4 H4 120.4 . . ?
C5 C4 H4 120.4 . . ?
N1 C5 C4 122.1(3) . . ?
N1 C5 C12 118.7(3) . . ?
C4 C5 C12 119.2(3) . . ?
N2 C6 C7 122.0(4) . . ?
N2 C6 H6 119.0 . . ?
C7 C6 H6 119.0 . . ?
C6 C7 C8 119.3(4) . . ?
C6 C7 H7 120.3 . . ?
C8 C7 H7 120.3 . . ?
C7 C8 C9 119.4(4) . . ?
C7 C8 H8 120.3 . . ?
C9 C8 H8 120.3 . . ?
C8 C9 C10 118.3(4) . . ?
C8 C9 H9 120.8 . . ?
C10 C9 H9 120.8 . . ?
N2 C10 C9 122.1(3) . . ?
N2 C10 C11 117.3(3) . . ?
C9 C10 C11 120.6(3) . . ?
O2 C11 N3 105.8(3) . . ?
O2 C11 C10 111.0(3) . . ?
N3 C11 C10 108.7(3) . . ?
O2 C11 H11 110.4 . . ?
N3 C11 H11 110.4 . . ?
C10 C11 H11 110.4 . . ?
O1 C12 N3 106.3(3) . . ?
O1 C12 C5 108.5(3) . . ?
N3 C12 C5 111.2(3) . . ?
O1 C12 H12 110.3 . . ?
N3 C12 H12 110.3 . . ?
C5 C12 H12 110.3 . . ?
O3 C13 C14 109.2(3) . . ?
O3 C13 H13A 109.8 . . ?
C14 C13 H13A 109.8 . . ?
O3 C13 H13B 109.8 . . ?
C14 C13 H13B 109.8 . . ?
H13A C13 H13B 108.3 . . ?
C15 C14 N3 102.1(3) . . ?
C15 C14 C13 115.2(3) . . ?
N3 C14 C13 111.1(3) . . ?
C15 C14 C16 111.4(3) . . ?
N3 C14 C16 103.3(3) . . ?
C13 C14 C16 112.6(3) . . ?
O1 C15 C14 103.4(3) . . ?
O1 C15 H15A 111.1 . . ?
C14 C15 H15A 111.1 . . ?
O1 C15 H15B 111.1 . . ?
C14 C15 H15B 111.1 . . ?
H15A C15 H15B 109.1 . . ?
O2 C16 C14 106.0(3) . . ?
O2 C16 H16A 110.5 . . ?
C14 C16 H16A 110.5 . . ?
O2 C16 H16B 110.5 . . ?
C14 C16 H16B 110.5 . . ?
H16A C16 H16B 108.7 . . ?
H12A O1W H11A 109(3) . . ?
H20 O2W H20 180.00(2) . 3_565 ?

loop_
_geom_bond_atom_site_label_1
_geom_bond_atom_site_label_2
_geom_bond_distance
_geom_bond_site_symmetry_2
_geom_bond_publ_flag
Fe O4 1.7825(5) . ?
Fe N1 2.143(3) . ?
Fe N2 2.147(3) . ?
Fe O3 2.158(3) . ?
Fe N3 2.214(3) . ?
Fe Cl1 2.2802(10) . ?
N1 C5 1.339(4) . ?
N1 C1 1.343(4) . ?
N2 C6 1.346(5) . ?
N2 C10 1.346(5) . ?
N3 C11 1.478(4) . ?
N3 C12 1.496(4) . ?
N3 C14 1.517(4) . ?
O1 C12 1.423(4) . ?
O1 C15 1.432(4) . ?
O2 C11 1.415(4) . ?
O2 C16 1.440(5) . ?
O3 C13 1.429(4) . ?
O3 H3A 0.72(4) . ?
C1 C2 1.373(5) . ?
C1 H1 0.9500 . ?
C2 C3 1.394(5) . ?
C2 H2 0.9500 . ?
C3 C4 1.385(5) . ?
C3 H3 0.9500 . ?
C4 C5 1.385(5) . ?
C4 H4 0.9500 . ?
C5 C12 1.522(5) . ?
C6 C7 1.374(5) . ?
C6 H6 0.9500 . ?
C7 C8 1.382(6) . ?
C7 H7 0.9500 . ?
C8 C9 1.386(6) . ?
C8 H8 0.9500 . ?
C9 C10 1.390(5) . ?
C9 H9 0.9500 . ?
C10 C11 1.518(5) . ?
C11 H11 1.0000 . ?
C12 H12 1.0000 . ?
C13 C14 1.520(5) . ?
C13 H13A 0.9900 . ?
C13 H13B 0.9900 . ?
C14 C15 1.515(5) . ?
C14 C16 1.554(5) . ?
C15 H15A 0.9900 . ?
C15 H15B 0.9900 . ?
C16 H16A 0.9900 . ?
C16 H16B 0.9900 . ?
O1W H12A 0.824(19) . ?
O1W H11A 0.823(19) . ?
O2W H20 0.85(2) . ?
O2W H20 0.85(2) 3_565 ?

loop_
_geom_torsion_atom_site_label_1
_geom_torsion_atom_site_label_2
_geom_torsion_atom_site_label_3
_geom_torsion_atom_site_label_4
_geom_torsion
_geom_torsion_site_symmetry_1
_geom_torsion_site_symmetry_2
_geom_torsion_site_symmetry_3
_geom_torsion_site_symmetry_4
_geom_torsion_publ_flag
C5 N1 C1 C2 0.1(5) . . . . ?
Fe N1 C1 C2 165.4(3) . . . . ?
N1 C1 C2 C3 -0.6(6) . . . . ?
C1 C2 C3 C4 0.2(6) . . . . ?
C2 C3 C4 C5 0.6(5) . . . . ?
C1 N1 C5 C4 0.8(5) . . . . ?
Fe N1 C5 C4 -165.9(3) . . . . ?
C1 N1 C5 C12 -177.2(3) . . . . ?
Fe N1 C5 C12 16.2(4) . . . . ?
C3 C4 C5 N1 -1.1(5) . . . . ?
C3 C4 C5 C12 176.8(3) . . . . ?
C10 N2 C6 C7 0.4(6) . . . . ?
Fe N2 C6 C7 -176.4(3) . . . . ?
N2 C6 C7 C8 -0.7(6) . . . . ?
C6 C7 C8 C9 -0.1(6) . . . . ?
C7 C8 C9 C10 1.0(6) . . . . ?
C6 N2 C10 C9 0.6(5) . . . . ?
Fe N2 C10 C9 177.7(3) . . . . ?
C6 N2 C10 C11 -179.1(3) . . . . ?
Fe N2 C10 C11 -2.1(4) . . . . ?
C8 C9 C10 N2 -1.3(6) . . . . ?
C8 C9 C10 C11 178.4(3) . . . . ?
C16 O2 C11 N3 -40.1(3) . . . . ?
C16 O2 C11 C10 77.7(3) . . . . ?
C12 N3 C11 O2 -78.8(3) . . . . ?
C14 N3 C11 O2 34.4(3) . . . . ?
Fe N3 C11 O2 157.7(2) . . . . ?
C12 N3 C11 C10 161.9(3) . . . . ?
C14 N3 C11 C10 -84.9(3) . . . . ?
Fe N3 C11 C10 38.4(3) . . . . ?
N2 C10 C11 O2 -141.1(3) . . . . ?
C9 C10 C11 O2 39.1(5) . . . . ?
N2 C10 C11 N3 -25.1(4) . . . . ?
C9 C10 C11 N3 155.1(3) . . . . ?
C15 O1 C12 N3 37.9(3) . . . . ?
C15 O1 C12 C5 -81.8(3) . . . . ?
C11 N3 C12 O1 98.0(3) . . . . ?
C14 N3 C12 O1 -14.9(3) . . . . ?
Fe N3 C12 O1 -139.4(2) . . . . ?
C11 N3 C12 C5 -144.1(3) . . . . ?
C14 N3 C12 C5 103.0(3) . . . . ?
Fe N3 C12 C5 -21.5(3) . . . . ?
N1 C5 C12 O1 121.0(3) . . . . ?
C4 C5 C12 O1 -57.0(4) . . . . ?
N1 C5 C12 N3 4.4(4) . . . . ?
C4 C5 C12 N3 -173.6(3) . . . . ?
Fe O3 C13 C14 -40.3(4) . . . . ?
C11 N3 C14 C15 -131.4(3) . . . . ?
C12 N3 C14 C15 -12.3(3) . . . . ?
Fe N3 C14 C15 109.4(2) . . . . ?
C11 N3 C14 C13 105.3(3) . . . . ?
C12 N3 C14 C13 -135.7(3) . . . . ?
Fe N3 C14 C13 -13.9(4) . . . . ?
C11 N3 C14 C16 -15.7(3) . . . . ?
C12 N3 C14 C16 103.4(3) . . . . ?
Fe N3 C14 C16 -134.9(2) . . . . ?
O3 C13 C14 C15 -82.1(4) . . . . ?
O3 C13 C14 N3 33.4(4) . . . . ?
O3 C13 C14 C16 148.7(3) . . . . ?
C12 O1 C15 C14 -45.8(3) . . . . ?
N3 C14 C15 O1 35.4(3) . . . . ?
C13 C14 C15 O1 155.9(3) . . . . ?
C16 C14 C15 O1 -74.3(3) . . . . ?
C11 O2 C16 C14 29.0(3) . . . . ?
C15 C14 C16 O2 101.5(3) . . . . ?
N3 C14 C16 O2 -7.4(3) . . . . ?
C13 C14 C16 O2 -127.4(3) . . . . ?
